data_7110754
loop_
_publ_author_name
'Freytag, Matthias'
'Jones, Peter G.'

_publ_section_title
;
 Hydrogen bonds C--H&#x2025;Cl as a structure-determining factor in the
 gold(i) complex bis(3-bromopyridine)gold(i) dichloroaurate(i)
;
_journal_issue 4
_journal_name_full 'Chemical Communications'
_journal_page_first 277
_journal_paper_doi 10.1039/a907523b
_journal_year 2000
_chemical_formula_sum 'C10 H8 Au2 Br2 Cl2 N2'
_chemical_formula_weight 780.84
_chemical_name_systematic
;
 ?
;
_space_group_IT_number 14
_symmetry_cell_setting monoclinic
_symmetry_space_group_name_Hall '-P 2yn'
_symmetry_space_group_name_H-M 'P 1 21/n 1'
_atom_sites_solution_hydrogens geom
_atom_sites_solution_primary direct
_atom_sites_solution_secondary difmap
_audit_creation_method SHELXL-97
_cell_angle_alpha 90.00
_cell_angle_beta 101.951(8)
_cell_angle_gamma 90.00
_cell_formula_units_Z 4
_cell_length_a 7.5360(8)
_cell_length_b 14.4660(14)
_cell_length_c 14.0832(12)
_cell_measurement_reflns_used 64
_cell_measurement_temperature 173(2)
_cell_measurement_theta_max 12.4
_cell_measurement_theta_min 3.2
_cell_volume 1502.0(3)
_computing_cell_refinement 'Siemens XSCANS'
_computing_data_collection 'Siemens XSCANS'
_computing_data_reduction 'Siemens XSCANS'
_computing_molecular_graphics 'Siemens XP5'
_computing_publication_material 'Siemens XP5'
_computing_structure_refinement 'SHELXL-97 (Sheldrick, 1997)'
_computing_structure_solution 'SHELXS-97 (Sheldrick, 1990)'
_diffrn_ambient_temperature 173(2)
_diffrn_measured_fraction_theta_full 0.998
_diffrn_measured_fraction_theta_max 0.998
_diffrn_measurement_device_type 'Siemens P4'
_diffrn_measurement_method 'omega scans'
_diffrn_radiation_monochromator graphite
_diffrn_radiation_source 'fine-focus sealed tube'
_diffrn_radiation_type MoK\a
_diffrn_radiation_wavelength 0.71073
_diffrn_reflns_av_R_equivalents 0.0527
_diffrn_reflns_av_sigmaI/netI 0.0604
_diffrn_reflns_limit_h_max 0
_diffrn_reflns_limit_h_min -8
_diffrn_reflns_limit_k_max 2
_diffrn_reflns_limit_k_min -17
_diffrn_reflns_limit_l_max 16
_diffrn_reflns_limit_l_min -16
_diffrn_reflns_number 3122
_diffrn_reflns_theta_full 25.00
_diffrn_reflns_theta_max 25.00
_diffrn_reflns_theta_min 3.10
_diffrn_standards_decay_% 0
_diffrn_standards_interval_count 247
_diffrn_standards_number 3
_exptl_absorpt_coefficient_mu 25.170
_exptl_absorpt_correction_T_max 0.991
_exptl_absorpt_correction_T_min 0.409
_exptl_absorpt_correction_type 'psi scans'
_exptl_crystal_colour colourless
_exptl_crystal_density_diffrn 3.453
_exptl_crystal_density_method 'not measured'
_exptl_crystal_description prism
_exptl_crystal_F_000 1376
_exptl_crystal_size_max 0.45
_exptl_crystal_size_mid 0.10
_exptl_crystal_size_min 0.06
_refine_diff_density_max 2.829
_refine_diff_density_min -1.834
_refine_diff_density_rms 0.364
_refine_ls_extinction_method none
_refine_ls_goodness_of_fit_ref 0.908
_refine_ls_hydrogen_treatment riding
_refine_ls_matrix_type full
_refine_ls_number_parameters 163
_refine_ls_number_reflns 2636
_refine_ls_number_restraints 0
_refine_ls_restrained_S_all 0.908
_refine_ls_R_factor_all 0.0548
_refine_ls_R_factor_gt 0.0371
_refine_ls_shift/su_max 0.005
_refine_ls_shift/su_mean 0.000
_refine_ls_structure_factor_coef Fsqd
_refine_ls_weighting_details 'calc w=1/[\s^2^(Fo^2^)+(0.0517P)^2^+0.0000P] where P=(Fo^2^+2Fc^2^)/3'
_refine_ls_weighting_scheme calc
_refine_ls_wR_factor_gt 0.0832
_refine_ls_wR_factor_ref 0.0868
_reflns_number_gt 1959
_reflns_number_total 2636
_reflns_threshold_expression >2sigma(I)
_cod_data_source_file a907523bsup1.cif
_cod_data_source_block quarto
_cod_original_sg_symbol_H-M P2(1)/n
_cod_database_code 7110754

loop_
_symmetry_equiv_pos_as_xyz
'x, y, z'
'-x+1/2, y+1/2, -z+1/2'
'-x, -y, -z'
'x-1/2, -y-1/2, z-1/2'

loop_
_atom_site_label
_atom_site_type_symbol
_atom_site_fract_x
_atom_site_fract_y
_atom_site_fract_z
_atom_site_U_iso_or_equiv
_atom_site_adp_type
_atom_site_occupancy
_atom_site_symmetry_multiplicity
_atom_site_calc_flag
_atom_site_refinement_flags
Au1 Au 0.31515(7) 0.49095(3) 0.54562(3) 0.01718(15) Uani 1 1 d .
Au2 Au 0.44777(7) 0.27545(3) 0.56603(3) 0.01870(15) Uani 1 1 d .
Cl1 Cl 0.1938(5) 0.2715(2) 0.6286(2) 0.0253(7) Uani 1 1 d .
Cl2 Cl 0.7025(4) 0.2731(2) 0.5051(2) 0.0230(7) Uani 1 1 d .
Br1 Br -0.0450(2) 0.60950(9) 0.16299(9) 0.0271(3) Uani 1 1 d .
N1 N 0.1456(14) 0.4664(7) 0.4181(7) 0.018(2) Uani 1 1 d .
C2 C 0.1113(18) 0.5324(8) 0.3457(9) 0.020(3) Uani 1 1 d .
H2 H 0.1682 0.5912 0.3567 0.024 Uiso 1 1 calc R
C3 C -0.0012(17) 0.5154(9) 0.2599(9) 0.021(3) Uani 1 1 d .
C4 C -0.0893(18) 0.4302(9) 0.2388(9) 0.021(3) Uani 1 1 d .
H4 H -0.1666 0.4183 0.1777 0.025 Uiso 1 1 calc R
C5 C -0.0581(19) 0.3649(9) 0.3110(9) 0.024(3) Uani 1 1 d .
H5 H -0.1169 0.3065 0.3009 0.029 Uiso 1 1 calc R
C6 C 0.0611(17) 0.3839(9) 0.4004(9) 0.021(3) Uani 1 1 d .
H6 H 0.0822 0.3376 0.4493 0.026 Uiso 1 1 calc R
Br1' Br 0.5997(2) 0.38644(9) 0.94214(9) 0.0278(3) Uani 1 1 d .
N1' N 0.4636(17) 0.5218(7) 0.6797(7) 0.023(3) Uani 1 1 d .
C2' C 0.4864(18) 0.4566(9) 0.7519(9) 0.021(3) Uani 1 1 d .
H2' H 0.4375 0.3964 0.7383 0.025 Uiso 1 1 calc R
C3' C 0.5779(19) 0.4774(8) 0.8425(8) 0.018(3) Uani 1 1 d .
C4' C 0.6553(16) 0.5636(9) 0.8663(9) 0.020(3) Uani 1 1 d .
H4' H 0.7192 0.5780 0.9301 0.024 Uiso 1 1 calc R
C5' C 0.6335(18) 0.6276(9) 0.7911(10) 0.024(3) Uani 1 1 d .
H5' H 0.6843 0.6877 0.8026 0.029 Uiso 1 1 calc R
C6' C 0.5387(19) 0.6041(8) 0.7001(9) 0.022(3) Uani 1 1 d .
H6' H 0.5266 0.6488 0.6497 0.027 Uiso 1 1 calc R

loop_
_atom_site_aniso_label
_atom_site_aniso_U_11
_atom_site_aniso_U_22
_atom_site_aniso_U_33
_atom_site_aniso_U_23
_atom_site_aniso_U_13
_atom_site_aniso_U_12
Au1 0.0194(3) 0.0178(3) 0.0116(2) -0.0008(2) -0.00310(18) -0.0003(2)
Au2 0.0231(3) 0.0141(3) 0.0156(2) 0.0003(2) -0.00349(19) 0.0008(2)
Cl1 0.0253(18) 0.0252(17) 0.0241(16) 0.0030(14) 0.0020(14) 0.0013(15)
Cl2 0.0267(18) 0.0175(15) 0.0219(16) 0.0025(13) -0.0018(13) 0.0014(15)
Br1 0.0357(8) 0.0243(7) 0.0184(7) 0.0065(5) -0.0006(6) 0.0039(6)
N1 0.013(6) 0.018(6) 0.020(6) -0.007(4) -0.002(4) -0.002(5)
C2 0.028(8) 0.006(6) 0.021(7) 0.003(5) -0.004(6) -0.003(5)
C3 0.017(7) 0.035(8) 0.012(6) -0.002(6) 0.004(5) 0.004(6)
C4 0.024(7) 0.023(7) 0.012(6) -0.005(5) -0.002(5) 0.009(6)
C5 0.036(8) 0.015(7) 0.021(7) -0.008(5) 0.006(6) -0.002(6)
C6 0.022(7) 0.021(7) 0.018(7) 0.005(5) 0.000(6) 0.000(6)
Br1' 0.0382(8) 0.0237(7) 0.0192(7) 0.0063(5) 0.0002(6) -0.0001(6)
N1' 0.043(7) 0.016(6) 0.008(5) -0.003(4) 0.000(5) 0.001(5)
C2' 0.026(8) 0.011(6) 0.028(7) 0.000(5) 0.012(6) 0.009(6)
C3' 0.033(8) 0.012(6) 0.007(6) 0.003(5) 0.000(5) 0.008(6)
C4' 0.012(7) 0.022(7) 0.021(7) 0.000(6) -0.008(5) -0.006(6)
C5' 0.026(8) 0.012(7) 0.034(8) 0.002(6) 0.005(6) -0.003(6)
C6' 0.039(9) 0.012(6) 0.017(7) 0.001(5) 0.009(6) 0.000(6)

loop_
_atom_type_symbol
_atom_type_description
_atom_type_scat_dispersion_real
_atom_type_scat_dispersion_imag
_atom_type_scat_source
C C 0.0033 0.0016 'International Tables Vol C Tables 4.2.6.8 and 6.1.1.4'
H H 0.0000 0.0000 'International Tables Vol C Tables 4.2.6.8 and 6.1.1.4'
Cl Cl 0.1484 0.1585 'International Tables Vol C Tables 4.2.6.8 and 6.1.1.4'
Au Au -2.0133 8.8022 'International Tables Vol C Tables 4.2.6.8 and 6.1.1.4'
Br Br -0.2901 2.4595 'International Tables Vol C Tables 4.2.6.8 and 6.1.1.4'
N N 0.0061 0.0033 'International Tables Vol C Tables 4.2.6.8 and 6.1.1.4'

loop_
_geom_angle_atom_site_label_1
_geom_angle_atom_site_label_2
_geom_angle_atom_site_label_3
_geom_angle
_geom_angle_site_symmetry_3
_geom_angle_publ_flag
N1 Au1 N1' 173.8(4) . y
N1 Au1 Au2 92.1(3) . y
N1' Au1 Au2 91.6(3) . y
N1 Au1 Au1 95.6(3) 3_666 y
N1' Au1 Au1 89.9(3) 3_666 y
Au2 Au1 Au1 80.97(2) 3_666 y
Cl2 Au2 Cl1 177.61(12) . y
Cl2 Au2 Au1 104.46(8) . y
Cl1 Au2 Au1 77.93(8) . y
C6 N1 C2 117.8(11) . y
C6 N1 Au1 120.6(8) . y
C2 N1 Au1 121.6(8) . y
C3 C2 N1 121.4(12) . y
C2 C3 C4 122.3(12) . y
C2 C3 Br1 119.6(10) . y
C4 C3 Br1 118.1(9) . y
C5 C4 C3 116.5(12) . y
C4 C5 C6 120.3(12) . y
N1 C6 C5 121.6(12) . y
C6' N1' C2' 118.4(11) . y
C6' N1' Au1 121.7(9) . y
C2' N1' Au1 119.9(9) . y
C3' C2' N1' 120.5(12) . y
C2' C3' C4' 122.3(11) . y
C2' C3' Br1' 119.3(10) . y
C4' C3' Br1' 118.3(9) . y
C3' C4' C5' 115.8(11) . y
C6' C5' C4' 120.2(12) . y
N1' C6' C5' 122.7(12) . y

loop_
_geom_bond_atom_site_label_1
_geom_bond_atom_site_label_2
_geom_bond_distance
_geom_bond_site_symmetry_2
_geom_bond_publ_flag
Au1 N1 2.009(10) . y
Au1 N1' 2.035(10) . y
Au1 Au2 3.2681(7) . y
Au1 Au1 3.3113(10) 3_666 y
Au2 Cl2 2.259(3) . y
Au2 Cl1 2.267(3) . y
Br1 C3 1.908(13) . y
N1 C6 1.350(16) . y
N1 C2 1.381(15) . y
C2 C3 1.348(18) . y
C3 C4 1.402(18) . y
C4 C5 1.373(18) . y
C5 C6 1.414(18) . y
Br1' C3' 1.906(11) . y
N1' C6' 1.325(16) . y
N1' C2' 1.371(16) . y
C2' C3' 1.352(18) . y
C3' C4' 1.387(17) . y
C4' C5' 1.391(18) . y
C5' C6' 1.374(19) . y

loop_
_geom_hbond_atom_site_label_D
_geom_hbond_atom_site_label_H
_geom_hbond_atom_site_label_A
_geom_hbond_distance_DH
_geom_hbond_distance_HA
_geom_hbond_distance_DA
_geom_hbond_angle_DHA
_geom_hbond_site_symmetry_A
C2' H2' Cl1 0.95 2.80 3.670(14) 152.3 .
C2 H2 Cl2 0.95 2.79 3.616(13) 145.4 3_666
C4' H4' Cl2 0.95 2.99 3.578(13) 121.7 2_656
C4 H4 Cl1 0.95 2.97 3.542(13) 120.0 4_565
C5' H5' Cl2 0.95 2.94 3.567(14) 124.9 2_656
C5 H5 Cl1 0.95 2.79 3.464(13) 129.0 4_565
C6' H6' Cl2 0.95 2.73 3.555(14) 145.6 3_666
C6 H6 Cl1 0.95 2.67 3.555(13) 155.7 .

loop_
_geom_torsion_atom_site_label_1
_geom_torsion_atom_site_label_2
_geom_torsion_atom_site_label_3
_geom_torsion_atom_site_label_4
_geom_torsion
_geom_torsion_site_symmetry_1
_geom_torsion_publ_flag
N1 Au1 Au2 Cl2 94.9(3) . y
N1' Au1 Au2 Cl2 -90.1(3) . y
Au1 Au1 Au2 Cl2 -0.48(8) 3_666 y
N1 Au1 Au2 Cl1 -85.2(3) . y
N1' Au1 Au2 Cl1 89.8(3) . y
Au1 Au1 Au2 Cl1 179.45(9) 3_666 y
N1' Au1 N1 C6 -93(4) . y
Au2 Au1 N1 C6 33.1(9) . y
Au1 Au1 N1 C6 114.2(9) 3_666 y
N1' Au1 N1 C2 87(4) . y
Au2 Au1 N1 C2 -146.9(9) . y
Au1 Au1 N1 C2 -65.8(9) 3_666 y
C6 N1 C2 C3 -0.6(18) . y
Au1 N1 C2 C3 179.3(10) . y
N1 C2 C3 C4 0(2) . y
N1 C2 C3 Br1 179.5(9) . y
C2 C3 C4 C5 1.2(19) . y
Br1 C3 C4 C5 -178.5(9) . y
C3 C4 C5 C6 -1.5(18) . y
C2 N1 C6 C5 0.3(18) . y
Au1 N1 C6 C5 -179.7(10) . y
C4 C5 C6 N1 1(2) . y
N1 Au1 N1' C6' -86(4) . y
Au2 Au1 N1' C6' 147.2(10) . y
Au1 Au1 N1' C6' 66.3(10) 3_666 y
N1 Au1 N1' C2' 93(4) . y
Au2 Au1 N1' C2' -33.3(9) . y
Au1 Au1 N1' C2' -114.3(9) 3_666 y
C6' N1' C2' C3' 2.4(18) . y
Au1 N1' C2' C3' -177.1(10) . y
N1' C2' C3' C4' -1(2) . y
N1' C2' C3' Br1' 177.8(9) . y
C2' C3' C4' C5' -0.2(19) . y
Br1' C3' C4' C5' -179.3(9) . y
C3' C4' C5' C6' 0.6(19) . y
C2' N1' C6' C5' -2(2) . y
Au1 N1' C6' C5' 177.4(10) . y
C4' C5' C6' N1' 1(2) . y
